data_7059621
loop_
_publ_author_name
'Rosales-V\'azquez, Luis D.'
'Mart\'inez-Otero, Diego'
'S\'anchez-Mendieta, V\'ictor'
'Jaramillo-Garc\'ia, Jonathan'
'T\'ellez-L\'opez, Antonio'
'Escudero, Roberto'
'Morales, Francisco'
'Valdes-Garc\'ia, Josue'
'Dorazco-Gonz\'alez, Alejandro'

_publ_section_title
;
 Dinuclear complexes of Mn, Co, Zn and Cd assembled with
 1,4-cyclohexanedicarboxylate: synthesis, crystal structures and
 acetonitrile fluorescence sensing properties
;
_journal_issue 25
_journal_name_full 'New Journal of Chemistry'
_journal_page_first 10317
_journal_page_last 10325
_journal_paper_doi 10.1039/D0NJ01410A
_journal_volume 44
_journal_year 2020
_chemical_formula_moiety 'C36 H40 Cd2 N4 O10, 2(H2 O)'
_chemical_formula_sum 'C36 H44 Cd2 N4 O12'
_chemical_formula_weight 949.55
_space_group_crystal_system triclinic
_space_group_IT_number 2
_space_group_name_Hall '-P 1'
_space_group_name_H-M_alt 'P -1'
_atom_sites_solution_hydrogens mixed
_audit_creation_method SHELXL-2014/7
_audit_update_record
;
2019-04-04 deposited with the CCDC.	2020-05-18 downloaded from the CCDC.
;
_cell_angle_alpha 88.0818(7)
_cell_angle_beta 70.4169(7)
_cell_angle_gamma 72.3874(7)
_cell_formula_units_Z 1
_cell_length_a 9.3550(4)
_cell_length_b 9.9500(4)
_cell_length_c 10.8783(5)
_cell_measurement_reflns_used 9910
_cell_measurement_temperature 100(2)
_cell_measurement_theta_max 27.50
_cell_measurement_theta_min 2.43
_cell_volume 906.68(7)
_computing_cell_refinement 'Bruker SAINT'
_computing_data_collection 'Bruker APEX2'
_computing_data_reduction 'Bruker SAINT'
_computing_molecular_graphics 'Bruker SHELXTL'
_computing_publication_material 'Bruker SHELXTL'
_computing_structure_refinement 'SHELXL-2014/7 (Sheldrick, 2014)'
_computing_structure_solution 'SHELXS-97 (Sheldrick 2008)'
_diffrn_ambient_temperature 100(2)
_diffrn_measured_fraction_theta_full 0.999
_diffrn_measured_fraction_theta_max 0.999
_diffrn_measurement_device_type 'Bruker APEX-II CCD'
_diffrn_measurement_method '\w scans'
_diffrn_radiation_monochromator mirrors
_diffrn_radiation_type MoK\a
_diffrn_radiation_wavelength 0.71073
_diffrn_reflns_av_R_equivalents 0.0242
_diffrn_reflns_av_unetI/netI 0.0194
_diffrn_reflns_Laue_measured_fraction_full 0.999
_diffrn_reflns_Laue_measured_fraction_max 0.999
_diffrn_reflns_limit_h_max 12
_diffrn_reflns_limit_h_min -12
_diffrn_reflns_limit_k_max 12
_diffrn_reflns_limit_k_min -12
_diffrn_reflns_limit_l_max 14
_diffrn_reflns_limit_l_min -14
_diffrn_reflns_number 16817
_diffrn_reflns_point_group_measured_fraction_full 0.999
_diffrn_reflns_point_group_measured_fraction_max 0.999
_diffrn_reflns_theta_full 25.242
_diffrn_reflns_theta_max 27.511
_diffrn_reflns_theta_min 1.993
_diffrn_source 'Incoatec ImuS'
_exptl_absorpt_coefficient_mu 1.243
_exptl_absorpt_correction_T_max 0.7456
_exptl_absorpt_correction_T_min 0.6539
_exptl_absorpt_correction_type multi-scan
_exptl_absorpt_process_details 'SADABS 2014/5, Sheldrick'
_exptl_crystal_colour colourless
_exptl_crystal_density_diffrn 1.739
_exptl_crystal_description Prism
_exptl_crystal_F_000 480
_exptl_crystal_size_max 0.445
_exptl_crystal_size_mid 0.142
_exptl_crystal_size_min 0.126
_refine_diff_density_max 0.643
_refine_diff_density_min -0.507
_refine_diff_density_rms 0.058
_refine_ls_extinction_method none
_refine_ls_goodness_of_fit_ref 1.074
_refine_ls_hydrogen_treatment mixed
_refine_ls_matrix_type full
_refine_ls_number_parameters 290
_refine_ls_number_reflns 4159
_refine_ls_number_restraints 120
_refine_ls_restrained_S_all 1.065
_refine_ls_R_factor_all 0.0189
_refine_ls_R_factor_gt 0.0183
_refine_ls_shift/su_max 0.001
_refine_ls_shift/su_mean 0.000
_refine_ls_structure_factor_coef Fsqd
_refine_ls_weighting_details 'w=1/[\s^2^(Fo^2^)+(0.0180P)^2^+0.5904P] where P=(Fo^2^+2Fc^2^)/3'
_refine_ls_weighting_scheme calc
_refine_ls_wR_factor_gt 0.0445
_refine_ls_wR_factor_ref 0.0449
_reflns_Friedel_coverage 0.000
_reflns_number_gt 4047
_reflns_number_total 4159
_reflns_threshold_expression 'I > 2\s(I)'
_cod_data_source_file d0nj01410a2.cif
_cod_data_source_block mo_079GOI16_0m
_cod_depositor_comments
;Adding full bibliography for 7059620--7059623.cif.

 Adding full bibliography for 7059620--7059623.cif.
;
_cod_database_code 7059621
_shelx_shelxl_version_number 2014/7
_shelx_space_group_comment
; 
The symmetry employed for this shelxl refinement is uniquely defined 
by the following loop, which should always be used as a source of 
symmetry information in preference to the above space-group names. 
They are only intended as comments. 
;
_shelx_estimated_absorpt_t_min 0.608
_shelx_estimated_absorpt_t_max 0.859

loop_
_space_group_symop_operation_xyz
'x, y, z'
'-x, -y, -z'

loop_
_atom_site_label
_atom_site_type_symbol
_atom_site_fract_x
_atom_site_fract_y
_atom_site_fract_z
_atom_site_U_iso_or_equiv
_atom_site_adp_type
_atom_site_occupancy
_atom_site_site_symmetry_order
_atom_site_calc_flag
_atom_site_refinement_flags_posn
_atom_site_refinement_flags_adp
_atom_site_refinement_flags_occupancy
_atom_site_disorder_assembly
_atom_site_disorder_group
Cd1 Cd 0.36141(2) 0.17382(2) 0.73866(2) 0.01666(4) Uani 1 1 d . . . . .
C11 C 0.5956(9) 0.2890(9) 0.7556(9) 0.0147(11) Uani 0.512(11) 1 d D U P A 1
O1 O 0.4835(12) 0.2777(12) 0.8566(7) 0.0166(11) Uani 0.512(11) 1 d D U P A 1
O2 O 0.6201(6) 0.2420(6) 0.6433(3) 0.0162(8) Uani 0.512(11) 1 d D U P A 1
C11A C 0.6180(9) 0.2735(9) 0.7406(9) 0.0140(11) Uani 0.488(11) 1 d D U P A 2
O1A O 0.4832(12) 0.2755(12) 0.8283(7) 0.0147(10) Uani 0.488(11) 1 d D U P A 2
O2A O 0.6812(7) 0.1863(6) 0.6425(3) 0.0187(10) Uani 0.488(11) 1 d D U P A 2
O3 O 0.73768(14) 0.61689(12) 0.35317(11) 0.0188(2) Uani 1 1 d . . . . .
O4 O 0.61041(13) 0.80902(11) 0.48811(10) 0.0161(2) Uani 1 1 d . . . . .
O5 O 0.56106(14) -0.03998(12) 0.70290(11) 0.0188(2) Uani 1 1 d D . . . .
H5A H 0.574(2) -0.0905(16) 0.6371(11) 0.023 Uiso 1 1 d D U . . .
H5B H 0.620(2) 0.012(2) 0.681(3) 0.023 Uiso 0.5 1 d D U P B 1
H5C H 0.524(4) -0.078(3) 0.7716(14) 0.023 Uiso 0.5 1 d D U P C 2
O6 O 0.53569(17) 0.11263(17) 1.04182(13) 0.0351(3) Uani 1 1 d D . . . .
H6A H 0.506(3) 0.1835(14) 1.0015(18) 0.042 Uiso 1 1 d D U . . .
H6B H 0.482(4) 0.113(4) 1.1213(12) 0.042 Uiso 0.5 1 d D U P D 1
H6C H 0.497(3) 0.0508(19) 1.027(4) 0.044 Uiso 0.5 1 d D U P E 2
N1 N 0.14217(15) 0.23814(14) 0.93504(13) 0.0160(3) Uani 1 1 d . . . . .
N2 N 0.17432(16) 0.05853(14) 0.74143(13) 0.0166(3) Uani 1 1 d . . . . .
C1 C 0.13253(19) 0.32951(18) 1.02754(16) 0.0202(3) Uani 1 1 d . . . . .
H1 H 0.2236 0.3576 1.0192 0.024 Uiso 1 1 calc R U . . .
C2 C -0.0041(2) 0.38455(19) 1.13448(17) 0.0242(4) Uani 1 1 d . . . . .
H2 H -0.0069 0.4488 1.1985 0.029 Uiso 1 1 calc R U . . .
C3 C -0.1367(2) 0.34385(19) 1.14609(17) 0.0237(3) Uani 1 1 d . . . . .
H3 H -0.2327 0.3807 1.2181 0.028 Uiso 1 1 calc R U . . .
C4 C -0.12792(19) 0.24861(17) 1.05131(16) 0.0197(3) Uani 1 1 d . . . . .
H4 H -0.2175 0.2189 1.0579 0.024 Uiso 1 1 calc R U . . .
C5 C 0.01446(18) 0.19713(16) 0.94624(15) 0.0151(3) Uani 1 1 d . . . . .
C6 C 0.03270(19) 0.09609(15) 0.83921(15) 0.0151(3) Uani 1 1 d . . . . .
C7 C -0.0904(2) 0.04524(17) 0.83912(16) 0.0209(3) Uani 1 1 d . . . . .
H7 H -0.1886 0.0702 0.9103 0.025 Uiso 1 1 calc R U . . .
C8 C -0.0671(2) -0.0428(2) 0.73295(18) 0.0295(4) Uani 1 1 d . . . . .
H8 H -0.1504 -0.0769 0.7297 0.035 Uiso 1 1 calc R U . . .
C9 C 0.0780(2) -0.08044(19) 0.63214(17) 0.0263(4) Uani 1 1 d . . . . .
H9 H 0.0962 -0.1402 0.5586 0.032 Uiso 1 1 calc R U . . .
C10 C 0.1961(2) -0.02905(17) 0.64095(16) 0.0206(3) Uani 1 1 d . . . . .
H10 H 0.2970 -0.0568 0.5730 0.025 Uiso 1 1 calc R U . . .
C12 C 0.69831(17) 0.37552(16) 0.77220(14) 0.0140(3) Uani 1 1 d D . . . .
H12 H 0.7302 0.3426 0.8498 0.017 Uiso 0.512(11) 1 calc R U P A 1
H12A H 0.7299 0.3421 0.8498 0.017 Uiso 0.488(11) 1 calc R U P A 2
C13 C 0.85171(17) 0.36570(16) 0.65709(15) 0.0138(3) Uani 1 1 d . . . . .
H13A H 0.9191 0.4075 0.6868 0.017 Uiso 1 1 calc R U . . .
H13B H 0.9119 0.2648 0.6292 0.017 Uiso 1 1 calc R U . . .
C14 C 0.81994(17) 0.44136(15) 0.53961(14) 0.0135(3) Uani 1 1 d . . . . .
H14A H 0.7653 0.3918 0.5018 0.016 Uiso 1 1 calc R U . . .
H14B H 0.9227 0.4383 0.4715 0.016 Uiso 1 1 calc R U . . .
C15 C 0.71643(18) 0.59550(16) 0.57993(15) 0.0151(3) Uani 1 1 d . . . . .
H15 H 0.7738 0.6427 0.6184 0.018 Uiso 1 1 calc R U . . .
C16 C 0.55837(18) 0.60028(17) 0.68677(15) 0.0180(3) Uani 1 1 d . . . . .
H16A H 0.5008 0.5507 0.6525 0.022 Uiso 1 1 calc R U . . .
H16B H 0.4906 0.6998 0.7122 0.022 Uiso 1 1 calc R U . . .
C17 C 0.58893(19) 0.52971(17) 0.80727(15) 0.0178(3) Uani 1 1 d . . . . .
H17A H 0.4858 0.5315 0.8742 0.021 Uiso 1 1 calc R U . . .
H17B H 0.6390 0.5840 0.8452 0.021 Uiso 1 1 calc R U . . .
C18 C 0.68671(17) 0.67753(16) 0.46585(15) 0.0143(3) Uani 1 1 d . . . . .

loop_
_atom_site_aniso_label
_atom_site_aniso_U_11
_atom_site_aniso_U_22
_atom_site_aniso_U_33
_atom_site_aniso_U_23
_atom_site_aniso_U_13
_atom_site_aniso_U_12
Cd1 0.02492(7) 0.01150(6) 0.01264(6) -0.00210(4) -0.00986(5) -0.00014(4)
C11 0.0149(19) 0.0197(19) 0.011(2) 0.0037(14) -0.0060(16) -0.0056(16)
O1 0.0161(13) 0.0217(14) 0.011(2) 0.005(2) -0.0020(19) -0.0074(10)
O2 0.0189(16) 0.0181(17) 0.0134(11) -0.0002(10) -0.0051(10) -0.0085(14)
C11A 0.0129(18) 0.0206(19) 0.011(2) 0.0067(15) -0.0035(16) -0.0100(16)
O1A 0.0154(13) 0.0189(13) 0.009(2) 0.004(2) -0.0021(18) -0.0076(10)
O2A 0.023(2) 0.019(2) 0.0153(12) -0.0027(11) -0.0025(12) -0.0122(18)
O3 0.0247(6) 0.0160(5) 0.0113(5) -0.0015(4) -0.0059(4) -0.0003(4)
O4 0.0189(5) 0.0135(5) 0.0142(5) -0.0021(4) -0.0059(4) -0.0022(4)
O5 0.0204(6) 0.0164(5) 0.0194(6) -0.0056(4) -0.0091(5) -0.0021(4)
O6 0.0283(7) 0.0516(9) 0.0152(6) 0.0049(6) -0.0047(5) -0.0013(6)
N1 0.0161(6) 0.0157(6) 0.0146(6) -0.0025(5) -0.0069(5) -0.0007(5)
N2 0.0204(6) 0.0136(6) 0.0154(6) -0.0013(5) -0.0082(5) -0.0020(5)
C1 0.0170(7) 0.0220(8) 0.0208(8) -0.0065(6) -0.0073(6) -0.0029(6)
C2 0.0206(8) 0.0265(9) 0.0211(8) -0.0120(7) -0.0056(7) -0.0014(7)
C3 0.0153(7) 0.0279(9) 0.0201(8) -0.0085(7) -0.0030(6) 0.0021(6)
C4 0.0150(7) 0.0216(8) 0.0209(8) -0.0023(6) -0.0077(6) -0.0013(6)
C5 0.0162(7) 0.0124(7) 0.0162(7) 0.0003(6) -0.0089(6) 0.0001(5)
C6 0.0209(7) 0.0109(7) 0.0135(7) 0.0028(5) -0.0089(6) -0.0019(6)
C7 0.0272(8) 0.0193(8) 0.0195(8) 0.0042(6) -0.0081(7) -0.0117(7)
C8 0.0429(11) 0.0293(9) 0.0265(9) 0.0023(7) -0.0118(8) -0.0257(8)
C9 0.0448(11) 0.0204(8) 0.0194(8) -0.0006(7) -0.0118(8) -0.0169(8)
C10 0.0299(9) 0.0155(7) 0.0157(7) -0.0007(6) -0.0087(7) -0.0048(6)
C12 0.0151(7) 0.0176(7) 0.0115(7) 0.0026(5) -0.0065(6) -0.0061(6)
C13 0.0125(6) 0.0136(7) 0.0167(7) 0.0016(5) -0.0063(6) -0.0049(5)
C14 0.0126(6) 0.0130(7) 0.0132(7) -0.0003(5) -0.0025(5) -0.0035(5)
C15 0.0152(7) 0.0159(7) 0.0134(7) -0.0003(6) -0.0047(6) -0.0040(6)
C16 0.0150(7) 0.0203(8) 0.0141(7) 0.0002(6) -0.0026(6) -0.0017(6)
C17 0.0179(7) 0.0213(8) 0.0120(7) -0.0013(6) -0.0042(6) -0.0036(6)
C18 0.0131(7) 0.0154(7) 0.0131(7) -0.0002(5) -0.0035(5) -0.0036(6)

loop_
_atom_type_symbol
_atom_type_description
_atom_type_scat_dispersion_real
_atom_type_scat_dispersion_imag
_atom_type_scat_source
C C 0.0033 0.0016 'International Tables Vol C Tables 4.2.6.8 and 6.1.1.4'
H H 0.0000 0.0000 'International Tables Vol C Tables 4.2.6.8 and 6.1.1.4'
N N 0.0061 0.0033 'International Tables Vol C Tables 4.2.6.8 and 6.1.1.4'
O O 0.0106 0.0060 'International Tables Vol C Tables 4.2.6.8 and 6.1.1.4'
Cd Cd -0.8075 1.2024 'International Tables Vol C Tables 4.2.6.8 and 6.1.1.4'

loop_
_geom_angle_atom_site_label_1
_geom_angle_atom_site_label_2
_geom_angle_atom_site_label_3
_geom_angle
_geom_angle_site_symmetry_1
_geom_angle_site_symmetry_3
_geom_angle_publ_flag
O1A Cd1 O5 92.1(3) . . ?
O1A Cd1 O3 91.6(3) . 2_666 ?
O5 Cd1 O3 145.41(4) . 2_666 ?
O1A Cd1 N1 87.5(2) . . ?
O5 Cd1 N1 122.22(4) . . ?
O3 Cd1 N1 92.30(4) 2_666 . ?
O1A Cd1 N2 154.5(2) . . ?
O5 Cd1 N2 91.08(4) . . ?
O3 Cd1 N2 100.00(4) 2_666 . ?
N1 Cd1 N2 69.56(5) . . ?
O1A Cd1 O4 121.3(2) . 2_666 ?
O5 Cd1 O4 94.04(4) . 2_666 ?
O3 Cd1 O4 55.40(4) 2_666 2_666 ?
N1 Cd1 O4 133.90(4) . 2_666 ?
N2 Cd1 O4 83.59(4) . 2_666 ?
O5 Cd1 O1 91.7(3) . . ?
O3 Cd1 O1 94.9(3) 2_666 . ?
N1 Cd1 O1 83.1(2) . . ?
N2 Cd1 O1 149.22(19) . . ?
O4 Cd1 O1 126.7(2) 2_666 . ?
O5 Cd1 O2 76.35(14) . . ?
O3 Cd1 O2 80.90(14) 2_666 . ?
N1 Cd1 O2 134.09(8) . . ?
N2 Cd1 O2 156.34(8) . . ?
O4 Cd1 O2 77.51(7) 2_666 . ?
O1 Cd1 O2 52.74(18) . . ?
O1A Cd1 C18 108.0(3) . 2_666 ?
O5 Cd1 C18 120.57(4) . 2_666 ?
O3 Cd1 C18 27.48(4) 2_666 2_666 ?
N1 Cd1 C18 114.20(4) . 2_666 ?
N2 Cd1 C18 91.93(4) . 2_666 ?
O4 Cd1 C18 27.92(4) 2_666 2_666 ?
O1 Cd1 C18 112.7(2) . 2_666 ?
O2 Cd1 C18 77.96(11) . 2_666 ?
O2 C11 O1 124.2(6) . . ?
O2 C11 C12 118.2(6) . . ?
O1 C11 C12 117.4(7) . . ?
C11 O1 Cd1 95.1(5) . . ?
C11 O2 Cd1 87.8(3) . . ?
O2A C11A O1A 121.0(6) . . ?
O2A C11A C12 123.5(5) . . ?
O1A C11A C12 115.3(6) . . ?
C11A O1A Cd1 108.1(5) . . ?
C18 O3 Cd1 92.95(9) . 2_666 ?
C18 O4 Cd1 90.20(9) . 2_666 ?
Cd1 O5 H5A 114.5(13) . . ?
Cd1 O5 H5B 82.6(17) . . ?
H5A O5 H5B 110(2) . . ?
Cd1 O5 H5C 100(2) . . ?
H5A O5 H5C 109.7(18) . . ?
H6A O6 H6B 118(2) . . ?
H6A O6 H6C 108(2) . . ?
C1 N1 C5 119.07(14) . . ?
C1 N1 Cd1 121.84(11) . . ?
C5 N1 Cd1 118.45(10) . . ?
C10 N2 C6 118.88(14) . . ?
C10 N2 Cd1 122.18(11) . . ?
C6 N2 Cd1 118.37(10) . . ?
N1 C1 C2 122.86(15) . . ?
N1 C1 H1 118.6 . . ?
C2 C1 H1 118.6 . . ?
C1 C2 C3 118.43(15) . . ?
C1 C2 H2 120.8 . . ?
C3 C2 H2 120.8 . . ?
C2 C3 C4 119.26(15) . . ?
C2 C3 H3 120.4 . . ?
C4 C3 H3 120.4 . . ?
C3 C4 C5 119.03(15) . . ?
C3 C4 H4 120.5 . . ?
C5 C4 H4 120.5 . . ?
N1 C5 C4 121.35(14) . . ?
N1 C5 C6 116.37(13) . . ?
C4 C5 C6 122.27(14) . . ?
N2 C6 C7 121.59(14) . . ?
N2 C6 C5 116.28(13) . . ?
C7 C6 C5 122.13(14) . . ?
C8 C7 C6 118.75(16) . . ?
C8 C7 H7 120.6 . . ?
C6 C7 H7 120.6 . . ?
C9 C8 C7 119.56(16) . . ?
C9 C8 H8 120.2 . . ?
C7 C8 H8 120.2 . . ?
C10 C9 C8 118.34(16) . . ?
C10 C9 H9 120.8 . . ?
C8 C9 H9 120.8 . . ?
N2 C10 C9 122.83(16) . . ?
N2 C10 H10 118.6 . . ?
C9 C10 H10 118.6 . . ?
C11 C12 C13 117.0(3) . . ?
C13 C12 C11A 109.1(3) . . ?
C11 C12 C17 106.5(4) . . ?
C13 C12 C17 111.12(12) . . ?
C11A C12 C17 113.9(4) . . ?
C11 C12 H12 107.3 . . ?
C13 C12 H12 107.3 . . ?
C17 C12 H12 107.3 . . ?
C13 C12 H12A 107.5 . . ?
C11A C12 H12A 107.5 . . ?
C17 C12 H12A 107.5 . . ?
C14 C13 C12 113.01(12) . . ?
C14 C13 H13A 109.0 . . ?
C12 C13 H13A 109.0 . . ?
C14 C13 H13B 109.0 . . ?
C12 C13 H13B 109.0 . . ?
H13A C13 H13B 107.8 . . ?
C13 C14 C15 111.00(12) . . ?
C13 C14 H14A 109.4 . . ?
C15 C14 H14A 109.4 . . ?
C13 C14 H14B 109.4 . . ?
C15 C14 H14B 109.4 . . ?
H14A C14 H14B 108.0 . . ?
C18 C15 C14 113.26(12) . . ?
C18 C15 C16 110.75(12) . . ?
C14 C15 C16 109.42(12) . . ?
C18 C15 H15 107.7 . . ?
C14 C15 H15 107.7 . . ?
C16 C15 H15 107.7 . . ?
C15 C16 C17 110.44(13) . . ?
C15 C16 H16A 109.6 . . ?
C17 C16 H16A 109.6 . . ?
C15 C16 H16B 109.6 . . ?
C17 C16 H16B 109.6 . . ?
H16A C16 H16B 108.1 . . ?
C16 C17 C12 111.67(12) . . ?
C16 C17 H17A 109.3 . . ?
C12 C17 H17A 109.3 . . ?
C16 C17 H17B 109.3 . . ?
C12 C17 H17B 109.3 . . ?
H17A C17 H17B 107.9 . . ?
O3 C18 O4 121.44(14) . . ?
O3 C18 C15 120.62(13) . . ?
O4 C18 C15 117.93(13) . . ?
O3 C18 Cd1 59.57(8) . 2_666 ?
O4 C18 Cd1 61.88(8) . 2_666 ?
C15 C18 Cd1 178.84(10) . 2_666 ?

loop_
_geom_bond_atom_site_label_1
_geom_bond_atom_site_label_2
_geom_bond_distance
_geom_bond_site_symmetry_2
_geom_bond_publ_flag
Cd1 O1A 2.187(10) . ?
Cd1 O5 2.3085(11) . ?
Cd1 O3 2.3467(11) 2_666 ?
Cd1 N1 2.3537(13) . ?
Cd1 N2 2.3574(13) . ?
Cd1 O4 2.3973(11) 2_666 ?
Cd1 O1 2.409(10) . ?
Cd1 O2 2.580(3) . ?
Cd1 C18 2.7181(15) 2_666 ?
C11 O2 1.244(8) . ?
C11 O1 1.269(8) . ?
C11 C12 1.524(5) . ?
C11A O2A 1.252(7) . ?
C11A O1A 1.296(8) . ?
C11A C12 1.540(5) . ?
O3 C18 1.2560(19) . ?
O3 Cd1 2.3467(11) 2_666 ?
O4 C18 1.2728(18) . ?
O4 Cd1 2.3972(11) 2_666 ?
O5 H5A 0.842(5) . ?
O5 H5B 0.842(6) . ?
O5 H5C 0.842(5) . ?
O6 H6A 0.842(5) . ?
O6 H6B 0.842(5) . ?
O6 H6C 0.842(5) . ?
N1 C1 1.341(2) . ?
N1 C5 1.343(2) . ?
N2 C10 1.343(2) . ?
N2 C6 1.345(2) . ?
C1 C2 1.382(2) . ?
C1 H1 0.9500 . ?
C2 C3 1.384(2) . ?
C2 H2 0.9500 . ?
C3 C4 1.389(2) . ?
C3 H3 0.9500 . ?
C4 C5 1.396(2) . ?
C4 H4 0.9500 . ?
C5 C6 1.496(2) . ?
C6 C7 1.392(2) . ?
C7 C8 1.390(2) . ?
C7 H7 0.9500 . ?
C8 C9 1.381(3) . ?
C8 H8 0.9500 . ?
C9 C10 1.380(2) . ?
C9 H9 0.9500 . ?
C10 H10 0.9500 . ?
C12 C13 1.535(2) . ?
C12 C17 1.541(2) . ?
C12 H12 1.0000 . ?
C12 H12A 1.0000 . ?
C13 C14 1.531(2) . ?
C13 H13A 0.9900 . ?
C13 H13B 0.9900 . ?
C14 C15 1.531(2) . ?
C14 H14A 0.9900 . ?
C14 H14B 0.9900 . ?
C15 C18 1.520(2) . ?
C15 C16 1.532(2) . ?
C15 H15 1.0000 . ?
C16 C17 1.537(2) . ?
C16 H16A 0.9900 . ?
C16 H16B 0.9900 . ?
C17 H17A 0.9900 . ?
C17 H17B 0.9900 . ?
C18 Cd1 2.7181(15) 2_666 ?

loop_
_geom_hbond_atom_site_label_D
_geom_hbond_atom_site_label_H
_geom_hbond_atom_site_label_A
_geom_hbond_distance_DH
_geom_hbond_distance_HA
_geom_hbond_distance_DA
_geom_hbond_angle_DHA
_geom_hbond_site_symmetry_A
O5 H5A O4 0.842(5) 1.810(6) 2.6500(15) 175.7(17) 1_545
O5 H5B O2 0.842(6) 2.310(17) 3.029(4) 143(2) .
O5 H5C O6 0.842(5) 1.965(11) 2.7623(18) 158(3) 2_657
O6 H6A O1 0.842(5) 1.848(13) 2.637(9) 155(2) .
O6 H6A O1A 0.842(5) 2.114(14) 2.880(9) 151.1(19) .
O6 H6B O5 0.842(5) 1.977(12) 2.7623(18) 155(3) 2_657
O6 H6C O6 0.842(5) 1.962(11) 2.783(3) 165(3) 2_657

loop_
_geom_torsion_atom_site_label_1
_geom_torsion_atom_site_label_2
_geom_torsion_atom_site_label_3
_geom_torsion_atom_site_label_4
_geom_torsion
_geom_torsion_site_symmetry_1
_geom_torsion_site_symmetry_2
_geom_torsion_site_symmetry_3
_geom_torsion_site_symmetry_4
_geom_torsion_publ_flag
O2 C11 O1 Cd1 -5.6(11) . . . . ?
C12 C11 O1 Cd1 169.5(7) . . . . ?
O1 C11 O2 Cd1 5.2(10) . . . . ?
C12 C11 O2 Cd1 -169.9(7) . . . . ?
O2A C11A O1A Cd1 -21.5(13) . . . . ?
C12 C11A O1A Cd1 163.5(7) . . . . ?
C5 N1 C1 C2 -0.3(2) . . . . ?
Cd1 N1 C1 C2 170.37(13) . . . . ?
N1 C1 C2 C3 -0.3(3) . . . . ?
C1 C2 C3 C4 0.6(3) . . . . ?
C2 C3 C4 C5 -0.4(3) . . . . ?
C1 N1 C5 C4 0.6(2) . . . . ?
Cd1 N1 C5 C4 -170.45(11) . . . . ?
C1 N1 C5 C6 179.49(14) . . . . ?
Cd1 N1 C5 C6 8.46(17) . . . . ?
C3 C4 C5 N1 -0.2(2) . . . . ?
C3 C4 C5 C6 -179.04(15) . . . . ?
C10 N2 C6 C7 0.7(2) . . . . ?
Cd1 N2 C6 C7 172.24(11) . . . . ?
C10 N2 C6 C5 -178.28(14) . . . . ?
Cd1 N2 C6 C5 -6.73(17) . . . . ?
N1 C5 C6 N2 -1.1(2) . . . . ?
C4 C5 C6 N2 177.77(14) . . . . ?
N1 C5 C6 C7 179.91(14) . . . . ?
C4 C5 C6 C7 -1.2(2) . . . . ?
N2 C6 C7 C8 -2.1(2) . . . . ?
C5 C6 C7 C8 176.80(15) . . . . ?
C6 C7 C8 C9 1.6(3) . . . . ?
C7 C8 C9 C10 0.2(3) . . . . ?
C6 N2 C10 C9 1.3(2) . . . . ?
Cd1 N2 C10 C9 -169.93(13) . . . . ?
C8 C9 C10 N2 -1.7(3) . . . . ?
O2 C11 C12 C13 -15.9(10) . . . . ?
O1 C11 C12 C13 168.8(8) . . . . ?
O2 C11 C12 C17 109.1(7) . . . . ?
O1 C11 C12 C17 -66.3(10) . . . . ?
O2A C11A C12 C13 7.6(12) . . . . ?
O1A C11A C12 C13 -177.5(8) . . . . ?
O2A C11A C12 C17 132.4(9) . . . . ?
O1A C11A C12 C17 -52.7(10) . . . . ?
C11 C12 C13 C14 71.7(5) . . . . ?
C11A C12 C13 C14 75.5(5) . . . . ?
C17 C12 C13 C14 -50.90(16) . . . . ?
C12 C13 C14 C15 54.53(16) . . . . ?
C13 C14 C15 C18 177.64(12) . . . . ?
C13 C14 C15 C16 -58.28(15) . . . . ?
C18 C15 C16 C17 -174.47(13) . . . . ?
C14 C15 C16 C17 59.98(16) . . . . ?
C15 C16 C17 C12 -57.48(17) . . . . ?
C11 C12 C17 C16 -76.2(4) . . . . ?
C13 C12 C17 C16 52.16(16) . . . . ?
C11A C12 C17 C16 -71.6(5) . . . . ?
Cd1 O3 C18 O4 0.60(15) 2_666 . . . ?
Cd1 O3 C18 C15 -178.68(12) 2_666 . . . ?
Cd1 O4 C18 O3 -0.59(15) 2_666 . . . ?
Cd1 O4 C18 C15 178.71(11) 2_666 . . . ?
C14 C15 C18 O3 3.7(2) . . . . ?
C16 C15 C18 O3 -119.66(15) . . . . ?
C14 C15 C18 O4 -175.60(12) . . . . ?
C16 C15 C18 O4 61.04(17) . . . . ?
